data_7212335
loop_
_publ_author_name
'Blake, Karyn M.'
'Johnston, Lindsey L.'
'Nettleman, Joseph H.'
'Supkowski, Ronald M.'
'LaDuca, Robert L.'

_publ_section_title
;
 Cobalt phenylenediacetate coordination polymers containing long-spanning
 dipyridyl ligands: rectangular grid, primitive cubic, and 5-connected
 Archimedean layered net topologies
;
_journal_issue 6
_journal_name_full CrystEngComm
_journal_page_first 1927
_journal_paper_doi 10.1039/b925239h
_journal_volume 12
_journal_year 2010
_chemical_formula_sum 'C26 H32 Co N4 O8'
_chemical_formula_weight 587.49
_chemical_name_systematic
;
?
;
_space_group_IT_number 2
_symmetry_cell_setting triclinic
_symmetry_space_group_name_Hall '-P 1'
_symmetry_space_group_name_H-M 'P -1'
_atom_sites_solution_hydrogens geom
_atom_sites_solution_primary direct
_atom_sites_solution_secondary difmap
_audit_creation_method SHELXL-97
_audit_update_record
;
2009-10-19 # Formatted by publCIF
;
_cell_angle_alpha 87.320(3)
_cell_angle_beta 79.649(3)
_cell_angle_gamma 81.610(3)
_cell_formula_units_Z 1
_cell_length_a 5.6877(10)
_cell_length_b 10.5913(18)
_cell_length_c 12.901(2)
_cell_measurement_reflns_used 15050
_cell_measurement_temperature 173(2)
_cell_measurement_theta_max 26.26
_cell_measurement_theta_min 1.60
_cell_volume 756.2(2)
_computing_structure_refinement 'SHELXL-97 (Sheldrick, 2008)'
_computing_structure_solution 'SHELXS-97 (Sheldrick, 2008)'
_diffrn_ambient_temperature 173(2)
_diffrn_measured_fraction_theta_full 0.997
_diffrn_measured_fraction_theta_max 0.988
_diffrn_radiation_monochromator graphite
_diffrn_radiation_source 'fine-focus sealed tube'
_diffrn_radiation_type MoK\a
_diffrn_radiation_wavelength 0.71073
_diffrn_reflns_av_R_equivalents 0.0505
_diffrn_reflns_av_sigmaI/netI 0.0333
_diffrn_reflns_limit_h_max 7
_diffrn_reflns_limit_h_min -6
_diffrn_reflns_limit_k_max 13
_diffrn_reflns_limit_k_min -13
_diffrn_reflns_limit_l_max 15
_diffrn_reflns_limit_l_min 0
_diffrn_reflns_number 15050
_diffrn_reflns_theta_full 25.00
_diffrn_reflns_theta_max 26.26
_diffrn_reflns_theta_min 1.60
_exptl_absorpt_coefficient_mu 0.617
_exptl_absorpt_correction_T_max 0.9494
_exptl_absorpt_correction_T_min 0.7593
_exptl_absorpt_correction_type multi-scan
_exptl_absorpt_process_details TWINABS
_exptl_crystal_colour pink
_exptl_crystal_density_diffrn 1.290
_exptl_crystal_density_method 'not measured'
_exptl_crystal_description block
_exptl_crystal_F_000 307
_exptl_crystal_size_max 0.47
_exptl_crystal_size_mid 0.11
_exptl_crystal_size_min 0.09
_refine_diff_density_max 0.963
_refine_diff_density_min -0.563
_refine_diff_density_rms 0.145
_refine_ls_extinction_method none
_refine_ls_goodness_of_fit_ref 1.093
_refine_ls_hydrogen_treatment mixed
_refine_ls_matrix_type full
_refine_ls_number_parameters 188
_refine_ls_number_reflns 5032
_refine_ls_number_restraints 3
_refine_ls_restrained_S_all 1.093
_refine_ls_R_factor_all 0.0611
_refine_ls_R_factor_gt 0.0563
_refine_ls_shift/su_max 0.000
_refine_ls_shift/su_mean 0.000
_refine_ls_structure_factor_coef Fsqd
_refine_ls_weighting_details 'calc w=1/[\s^2^(Fo^2^)+(0.1200P)^2^+0.9895P] where P=(Fo^2^+2Fc^2^)/3'
_refine_ls_weighting_scheme calc
_refine_ls_wR_factor_gt 0.1817
_refine_ls_wR_factor_ref 0.1863
_reflns_number_gt 4673
_reflns_number_total 5032
_reflns_threshold_expression >2sigma(I)
_cod_data_source_file b925239h.txt
_cod_data_source_block twin5
_cod_original_cell_volume 756.1(2)
_cod_original_sg_symbol_H-M P-1
_cod_database_code 7212335

loop_
_symmetry_equiv_pos_as_xyz
'x, y, z'
'-x, -y, -z'

loop_
_atom_site_label
_atom_site_type_symbol
_atom_site_fract_x
_atom_site_fract_y
_atom_site_fract_z
_atom_site_U_iso_or_equiv
_atom_site_adp_type
_atom_site_occupancy
_atom_site_symmetry_multiplicity
_atom_site_calc_flag
_atom_site_refinement_flags
_atom_site_disorder_assembly
_atom_site_disorder_group
Co1 Co 0.0000 1.0000 0.5000 0.01671(19) Uani 1 2 d S . .
O1 O 0.2171(4) 0.8708(2) 0.58558(18) 0.0208(5) Uani 1 1 d . . .
O2 O -0.0619(5) 0.7691(3) 0.6860(2) 0.0374(7) Uani 1 1 d . . .
O3 O 0.3230(4) 1.0596(2) 0.4138(2) 0.0258(5) Uani 1 1 d D . .
H3A H 0.453(5) 1.092(3) 0.421(3) 0.031 Uiso 1 1 d D . .
H3B H 0.254(6) 1.122(3) 0.373(3) 0.031 Uiso 1 1 d D . .
N1 N 0.0365(5) 0.8605(3) 0.3816(2) 0.0230(6) Uani 1 1 d . . .
N2 N 0.3484(6) 0.5277(3) 0.0996(3) 0.0331(7) Uani 1 1 d . . .
C1 C 0.2364(7) 0.7732(4) 0.3643(3) 0.0304(9) Uani 1 1 d . . .
H1 H 0.3619 0.7793 0.4027 0.036 Uiso 1 1 calc R . .
C2 C 0.2684(7) 0.6755(4) 0.2940(3) 0.0304(8) Uani 1 1 d . . .
H2 H 0.4146 0.6177 0.2842 0.036 Uiso 1 1 calc R . .
C3 C 0.0919(7) 0.6612(4) 0.2383(3) 0.0312(8) Uani 1 1 d . . .
C4 C -0.1139(8) 0.7490(5) 0.2560(4) 0.0562(15) Uani 1 1 d . . .
H4 H -0.2423 0.7428 0.2194 0.067 Uiso 1 1 calc R . .
C5 C -0.1359(7) 0.8465(5) 0.3265(4) 0.0454(11) Uani 1 1 d . . .
C6 C 0.1147(8) 0.5475(4) 0.1703(4) 0.0466(12) Uani 1 1 d . . .
H6 H -0.0076 0.4946 0.1728 0.056 Uiso 1 1 calc R . .
C7 C 0.3645(7) 0.6224(4) 0.0149(3) 0.0382(10) Uani 1 1 d . . .
H7A H 0.3378 0.7087 0.0449 0.046 Uiso 1 1 calc R . .
H7B H 0.2370 0.6174 -0.0272 0.046 Uiso 1 1 calc R . .
C8 C 0.3904(7) 0.3989(4) 0.0557(3) 0.0374(9) Uani 1 1 d . . .
H8A H 0.2630 0.3896 0.0145 0.045 Uiso 1 1 calc R . .
H8B H 0.3832 0.3342 0.1136 0.045 Uiso 1 1 calc R . .
C11 C 0.1521(6) 0.7821(3) 0.6481(3) 0.0218(7) Uani 1 1 d . . .
C12 C 0.3516(7) 0.6781(3) 0.6745(3) 0.0288(8) Uani 1 1 d . . .
H12A H 0.4913 0.7178 0.6867 0.035 Uiso 1 1 calc R . .
H12B H 0.2909 0.6313 0.7398 0.035 Uiso 1 1 calc R . .
C13 C 0.4300(6) 0.5861(3) 0.5839(3) 0.0268(7) Uani 1 1 d . . .
C14 C 0.2760(6) 0.5038(3) 0.5623(3) 0.0290(8) Uani 1 1 d . . .
H14 H 0.1204 0.5060 0.6045 0.035 Uiso 1 1 calc R . .
C15 C 0.6550(6) 0.5812(3) 0.5197(3) 0.0307(9) Uani 1 1 d . . .
H15 H 0.7630 0.6370 0.5321 0.037 Uiso 1 1 calc R . .
O1W O 0.169(11) 1.009(2) 0.054(3) 0.30(4) Uiso 0.25 1 d P A 1
O1WA O 0.358(16) 1.0522(14) 0.069(2) 0.35(5) Uiso 0.25 1 d P B 2
O1WB O 0.382(15) 0.9896(19) -0.0539(16) 0.37(5) Uiso 0.25 1 d P C 3
O1WC O 0.508(14) 0.990(3) -0.102(2) 0.31(4) Uiso 0.25 1 d P D 4

loop_
_atom_site_aniso_label
_atom_site_aniso_U_11
_atom_site_aniso_U_22
_atom_site_aniso_U_33
_atom_site_aniso_U_23
_atom_site_aniso_U_13
_atom_site_aniso_U_12
Co1 0.0137(3) 0.0155(3) 0.0200(3) -0.0035(3) -0.0020(3) 0.0008(2)
O1 0.0175(12) 0.0182(11) 0.0259(12) -0.0002(9) -0.0048(9) 0.0009(9)
O2 0.0231(15) 0.0406(16) 0.0478(17) 0.0170(13) -0.0075(12) -0.0064(12)
O3 0.0161(13) 0.0293(13) 0.0320(14) 0.0042(10) -0.0045(10) -0.0048(10)
N1 0.0197(15) 0.0235(15) 0.0249(15) -0.0053(12) -0.0045(11) 0.0022(11)
N2 0.0319(18) 0.0356(18) 0.0292(17) -0.0170(13) -0.0004(13) 0.0031(14)
C1 0.031(2) 0.033(2) 0.0269(19) -0.0109(15) -0.0109(15) 0.0092(16)
C2 0.035(2) 0.0238(17) 0.0280(18) -0.0044(14) -0.0057(15) 0.0115(15)
C3 0.030(2) 0.033(2) 0.0285(19) -0.0122(16) 0.0025(15) -0.0028(16)
C4 0.030(2) 0.076(4) 0.066(3) -0.046(3) -0.019(2) 0.013(2)
C5 0.028(2) 0.059(3) 0.051(3) -0.030(2) -0.0148(18) 0.0113(19)
C6 0.036(2) 0.051(3) 0.050(3) -0.033(2) 0.0123(19) -0.010(2)
C7 0.037(2) 0.037(2) 0.037(2) -0.0167(17) -0.0072(17) 0.0105(18)
C8 0.039(2) 0.035(2) 0.036(2) -0.0172(17) -0.0032(17) 0.0003(17)
C11 0.0228(19) 0.0206(17) 0.0235(18) -0.0013(13) -0.0093(13) -0.0018(14)
C12 0.029(2) 0.0227(17) 0.038(2) 0.0057(15) -0.0161(16) -0.0016(15)
C13 0.0242(18) 0.0161(15) 0.042(2) 0.0037(14) -0.0158(15) 0.0020(14)
C14 0.0201(18) 0.0198(17) 0.047(2) 0.0035(15) -0.0088(15) -0.0005(14)
C15 0.0228(18) 0.0167(15) 0.056(3) 0.0026(15) -0.0168(17) -0.0031(13)

loop_
_atom_type_symbol
_atom_type_description
_atom_type_scat_dispersion_real
_atom_type_scat_dispersion_imag
_atom_type_scat_source
C C 0.0033 0.0016 'International Tables Vol C Tables 4.2.6.8 and 6.1.1.4'
H H 0.0000 0.0000 'International Tables Vol C Tables 4.2.6.8 and 6.1.1.4'
N N 0.0061 0.0033 'International Tables Vol C Tables 4.2.6.8 and 6.1.1.4'
O O 0.0106 0.0060 'International Tables Vol C Tables 4.2.6.8 and 6.1.1.4'
Co Co 0.3494 0.9721 'International Tables Vol C Tables 4.2.6.8 and 6.1.1.4'

loop_
_geom_angle_atom_site_label_1
_geom_angle_atom_site_label_2
_geom_angle_atom_site_label_3
_geom_angle
_geom_angle_site_symmetry_1
_geom_angle_site_symmetry_3
O1 Co1 O1 180.000(1) . 2_576
O1 Co1 O3 88.15(9) . .
O1 Co1 O3 91.85(9) 2_576 .
O1 Co1 O3 91.85(9) . 2_576
O1 Co1 O3 88.15(9) 2_576 2_576
O3 Co1 O3 180.00(7) . 2_576
O1 Co1 N1 89.91(10) . .
O1 Co1 N1 90.08(10) 2_576 .
O3 Co1 N1 86.77(11) . .
O3 Co1 N1 93.23(11) 2_576 .
O1 Co1 N1 90.09(10) . 2_576
O1 Co1 N1 89.91(10) 2_576 2_576
O3 Co1 N1 93.23(11) . 2_576
O3 Co1 N1 86.77(11) 2_576 2_576
N1 Co1 N1 180.000(1) . 2_576
C11 O1 Co1 127.6(2) . .
Co1 O3 H3A 143(3) . .
Co1 O3 H3B 98(3) . .
H3A O3 H3B 100(3) . .
C5 N1 C1 115.8(3) . .
C5 N1 Co1 124.3(2) . .
C1 N1 Co1 119.8(2) . .
C7 N2 C6 111.9(3) . .
C7 N2 C8 109.8(3) . .
C6 N2 C8 110.0(3) . .
N1 C1 C2 123.6(4) . .
N1 C1 H1 118.2 . .
C2 C1 H1 118.2 . .
C3 C2 C1 120.5(3) . .
C3 C2 H2 119.8 . .
C1 C2 H2 119.8 . .
C2 C3 C4 116.5(4) . .
C2 C3 C6 120.7(4) . .
C4 C3 C6 122.6(4) . .
C3 C4 C5 120.8(4) . .
C3 C4 H4 119.6 . .
C5 C4 H4 119.6 . .
N1 C5 C4 122.9(4) . .
N2 C6 C3 111.8(3) . .
N2 C6 H6 124.1 . .
C3 C6 H6 124.1 . .
N2 C7 C8 110.7(3) . 2_665
N2 C7 H7A 109.5 . .
C8 C7 H7A 109.5 2_665 .
N2 C7 H7B 109.5 . .
C8 C7 H7B 109.5 2_665 .
H7A C7 H7B 108.1 . .
N2 C8 C7 109.8(3) . 2_665
N2 C8 H8A 109.7 . .
C7 C8 H8A 109.7 2_665 .
N2 C8 H8B 109.7 . .
C7 C8 H8B 109.7 2_665 .
H8A C8 H8B 108.2 . .
O2 C11 O1 125.3(3) . .
O2 C11 C12 117.6(3) . .
O1 C11 C12 117.0(3) . .
C13 C12 C11 109.6(3) . .
C13 C12 H12A 109.8 . .
C11 C12 H12A 109.8 . .
C13 C12 H12B 109.8 . .
C11 C12 H12B 109.8 . .
H12A C12 H12B 108.2 . .
C15 C13 C14 117.7(4) . .
C15 C13 C12 121.7(3) . .
C14 C13 C12 120.6(3) . .
C15 C14 C13 121.3(4) 2_666 .
C15 C14 H14 119.3 2_666 .
C13 C14 H14 119.3 . .
C14 C15 C13 121.0(3) 2_666 .
C14 C15 H15 119.5 2_666 .
C13 C15 H15 119.5 . .

loop_
_geom_bond_atom_site_label_1
_geom_bond_atom_site_label_2
_geom_bond_distance
_geom_bond_site_symmetry_2
Co1 O1 2.115(2) .
Co1 O1 2.115(2) 2_576
Co1 O3 2.133(2) .
Co1 O3 2.133(2) 2_576
Co1 N1 2.137(3) .
Co1 N1 2.137(3) 2_576
O1 C11 1.262(4) .
O2 C11 1.252(4) .
O3 H3A 0.882(18) .
O3 H3B 0.911(18) .
N1 C5 1.339(5) .
N1 C1 1.349(4) .
N2 C7 1.448(6) .
N2 C6 1.464(5) .
N2 C8 1.472(5) .
C1 C2 1.379(5) .
C1 H1 0.9500 .
C2 C3 1.364(6) .
C2 H2 0.9500 .
C3 C4 1.376(5) .
C3 C6 1.500(5) .
C4 C5 1.385(6) .
C4 H4 0.9500 .
C6 H6 0.9500 .
C7 C8 1.515(6) 2_665
C7 H7A 0.9900 .
C7 H7B 0.9900 .
C8 C7 1.515(6) 2_665
C8 H8A 0.9900 .
C8 H8B 0.9900 .
C11 C12 1.535(5) .
C12 C13 1.519(5) .
C12 H12A 0.9900 .
C12 H12B 0.9900 .
C13 C15 1.389(5) .
C13 C14 1.392(5) .
C14 C15 1.385(5) 2_666
C14 H14 0.9500 .
C15 C14 1.385(5) 2_666
C15 H15 0.9500 .

loop_
_geom_hbond_atom_site_label_D
_geom_hbond_atom_site_label_H
_geom_hbond_atom_site_label_A
_geom_hbond_distance_DH
_geom_hbond_distance_HA
_geom_hbond_distance_DA
_geom_hbond_angle_DHA
_geom_hbond_site_symmetry_A
O3 H3A O1 0.882(18) 1.96(2) 2.820(3) 166(4) 2_676
O3 H3B O2 0.911(18) 1.72(2) 2.615(4) 166(4) 2_576

loop_
_geom_torsion_atom_site_label_1
_geom_torsion_atom_site_label_2
_geom_torsion_atom_site_label_3
_geom_torsion_atom_site_label_4
_geom_torsion
_geom_torsion_site_symmetry_1
_geom_torsion_site_symmetry_4
O1 Co1 O1 C11 -140(100) 2_576 .
O3 Co1 O1 C11 -169.5(3) . .
O3 Co1 O1 C11 10.5(3) 2_576 .
N1 Co1 O1 C11 -82.7(3) . .
N1 Co1 O1 C11 97.3(3) 2_576 .
O1 Co1 N1 C5 146.1(4) . .
O1 Co1 N1 C5 -33.9(4) 2_576 .
O3 Co1 N1 C5 -125.8(4) . .
O3 Co1 N1 C5 54.2(4) 2_576 .
N1 Co1 N1 C5 -74(33) 2_576 .
O1 Co1 N1 C1 -28.8(3) . .
O1 Co1 N1 C1 151.2(3) 2_576 .
O3 Co1 N1 C1 59.4(3) . .
O3 Co1 N1 C1 -120.6(3) 2_576 .
N1 Co1 N1 C1 111(33) 2_576 .
C5 N1 C1 C2 0.8(6) . .
Co1 N1 C1 C2 176.1(3) . .
N1 C1 C2 C3 -1.1(6) . .
C1 C2 C3 C4 0.5(6) . .
C1 C2 C3 C6 -173.6(4) . .
C2 C3 C4 C5 0.4(8) . .
C6 C3 C4 C5 174.3(5) . .
C1 N1 C5 C4 0.1(7) . .
Co1 N1 C5 C4 -174.9(4) . .
C3 C4 C5 N1 -0.7(9) . .
C7 N2 C6 C3 -72.7(5) . .
C8 N2 C6 C3 164.9(4) . .
C2 C3 C6 N2 -50.2(6) . .
C4 C3 C6 N2 136.0(5) . .
C6 N2 C7 C8 178.9(3) . 2_665
C8 N2 C7 C8 -58.6(5) . 2_665
C7 N2 C8 C7 58.0(5) . 2_665
C6 N2 C8 C7 -178.4(4) . 2_665
Co1 O1 C11 O2 -14.1(5) . .
Co1 O1 C11 C12 162.3(2) . .
O2 C11 C12 C13 98.7(4) . .
O1 C11 C12 C13 -78.0(4) . .
C11 C12 C13 C15 110.1(4) . .
C11 C12 C13 C14 -69.5(4) . .
C15 C13 C14 C15 0.8(6) . 2_666
C12 C13 C14 C15 -179.6(3) . 2_666
C14 C13 C15 C14 -0.8(6) . 2_666
C12 C13 C15 C14 179.6(3) . 2_666
